data_2236017
loop_
_publ_author_name
'Zhang, Jian-Feng'
'Wan, Bo'
'Liu, Wen'
'Shi, Qian'

_publ_section_title
;
 Diaquadi-\m-formato-bis{\m-2,2'-[propane-1,3-diylbis(nitrilomethanylylidene)]diphenolato}cadmium(II)dinickel(II)
 dihydrate
;
_journal_coeditor_code XU5190
_journal_issue 8
_journal_name_full 'Acta Crystallographica Section E'
_journal_page_first m1122
_journal_page_last m1123
_journal_paper_doi 10.1107/S1600536812029583
_journal_volume 68
_journal_year 2012
_chemical_formula_iupac '[Cd Ni2 (C17 H16 N2 O2)2 (H C O2)2 (H2 O)2], 2H2 O'
_chemical_formula_moiety 'C36 H38 Cd N4 Ni2 O10, 2(H2 O)'
_chemical_formula_sum 'C36 H42 Cd N4 Ni2 O12'
_chemical_formula_weight 952.56
_chemical_name_common
;
Diaquadi-\m-formato-bis{\m-2,2'-[propane-1,3-
diylbis(nitrilomethanylylidene)]diphenolato}cadmium(II)dinickel(II) dihydrate
;
_chemical_name_systematic
;
Diaqua-1\k<i>O</i>,3\k<i>O</i>-di-\m-formato-
1:2\k^2^<i>O</i>:<i>O</i>';2:3\k^2^<i>O</i>:<i>O</i>'-bis{\m-2,2'-[propane-
1,3-diylbis(nitrilomethanylylidene)]diphenolato}-
1:2\k^6^<i>O</i>,<i>N</i>,<i>N</i>',<i>O</i>':<i>O</i>,<i>O</i>';
2:3\k^6^<i>O</i>,<i>O</i>':<i>O</i>,<i>N</i>,<i>N</i>',<i>O</i>'-
2-cadmium(II)-1,3-dinickel(II) dihydrate
;
_space_group_IT_number 2
_symmetry_cell_setting triclinic
_symmetry_space_group_name_Hall '-P 1'
_symmetry_space_group_name_H-M 'P -1'
_atom_sites_solution_hydrogens geom
_atom_sites_solution_primary direct
_atom_sites_solution_secondary difmap
_audit_creation_method SHELXL-97
_cell_angle_alpha 72.8510(10)
_cell_angle_beta 63.5510(10)
_cell_angle_gamma 81.4780(10)
_cell_formula_units_Z 1
_cell_length_a 9.6769(9)
_cell_length_b 10.6596(10)
_cell_length_c 10.7996(10)
_cell_measurement_reflns_used 2961
_cell_measurement_temperature 298(2)
_cell_measurement_theta_max 27.51
_cell_measurement_theta_min 2.44
_cell_volume 952.87(15)
_computing_cell_refinement 'SAINT (Bruker, 2002)'
_computing_data_collection 'SMART (Bruker, 2002)'
_computing_data_reduction 'SAINT (Bruker, 2002)'
_computing_molecular_graphics 'SHELXTL (Sheldrick, 2008)'
_computing_publication_material 'SHELXTL (Sheldrick, 2008)'
_computing_structure_refinement 'SHELXTL (Sheldrick, 2008)'
_computing_structure_solution 'SHELXTL (Sheldrick, 2008)'
_diffrn_ambient_temperature 298(2)
_diffrn_measured_fraction_theta_full 0.988
_diffrn_measured_fraction_theta_max 0.988
_diffrn_measurement_device_type 'Bruker SMART 1000'
_diffrn_measurement_method '\f and \w scan'
_diffrn_radiation_monochromator graphite
_diffrn_radiation_source 'fine-focus sealed tube'
_diffrn_radiation_type MoK\a
_diffrn_radiation_wavelength 0.71073
_diffrn_reflns_av_R_equivalents 0.0125
_diffrn_reflns_av_sigmaI/netI 0.0264
_diffrn_reflns_limit_h_max 11
_diffrn_reflns_limit_h_min -11
_diffrn_reflns_limit_k_max 12
_diffrn_reflns_limit_k_min -12
_diffrn_reflns_limit_l_max 11
_diffrn_reflns_limit_l_min -12
_diffrn_reflns_number 4842
_diffrn_reflns_theta_full 25.30
_diffrn_reflns_theta_max 25.30
_diffrn_reflns_theta_min 2.00
_diffrn_standards_number 0
_exptl_absorpt_coefficient_mu 1.598
_exptl_absorpt_correction_T_max 0.7511
_exptl_absorpt_correction_T_min 0.6814
_exptl_absorpt_correction_type multi-scan
_exptl_absorpt_process_details '(SADABS; Bruker, 2002)'
_exptl_crystal_colour Green
_exptl_crystal_density_diffrn 1.660
_exptl_crystal_density_method 'not measured'
_exptl_crystal_description Block
_exptl_crystal_F_000 486
_exptl_crystal_size_max 0.26
_exptl_crystal_size_mid 0.20
_exptl_crystal_size_min 0.19
_refine_diff_density_max 0.458
_refine_diff_density_min -0.379
_refine_ls_extinction_method none
_refine_ls_goodness_of_fit_ref 1.063
_refine_ls_hydrogen_treatment constr
_refine_ls_matrix_type full
_refine_ls_number_parameters 259
_refine_ls_number_reflns 3423
_refine_ls_number_restraints 0
_refine_ls_restrained_S_all 1.063
_refine_ls_R_factor_all 0.0335
_refine_ls_R_factor_gt 0.0263
_refine_ls_shift/su_max 0.000
_refine_ls_shift/su_mean 0.000
_refine_ls_structure_factor_coef Fsqd
_refine_ls_weighting_details 'calc w=1/[\s^2^(Fo^2^)+(0.0350P)^2^+0.5660P] where P=(Fo^2^+2Fc^2^)/3'
_refine_ls_weighting_scheme calc
_refine_ls_wR_factor_gt 0.0708
_refine_ls_wR_factor_ref 0.0736
_reflns_number_gt 2910
_reflns_number_total 3423
_reflns_threshold_expression I>2sigma(I)
_cod_data_source_file xu5190.cif
_cod_data_source_block I
_cod_database_code 2236017
_cod_database_fobs_code 2236017

loop_
_symmetry_equiv_pos_as_xyz
'x, y, z'
'-x, -y, -z'

loop_
_atom_site_type_symbol
_atom_site_label
_atom_site_fract_x
_atom_site_fract_y
_atom_site_fract_z
_atom_site_U_iso_or_equiv
_atom_site_adp_type
_atom_site_calc_flag
_atom_site_refinement_flags
_atom_site_occupancy
_atom_site_symmetry_multiplicity
_atom_site_disorder_assembly
_atom_site_disorder_group
Cd Cd1 0.0000 0.5000 1.0000 0.03673(10) Uani d S 1 2 . .
Ni Ni1 0.14492(4) 0.34996(3) 0.74567(3) 0.03560(11) Uani d . 1 1 . .
N N1 0.3127(3) 0.3988(3) 0.5419(3) 0.0436(6) Uani d . 1 1 . .
N N2 0.1331(3) 0.1589(2) 0.7553(3) 0.0422(6) Uani d . 1 1 . .
C C18 0.3150(4) 0.3266(3) 0.9271(3) 0.0505(8) Uani d . 1 1 . .
H H18 0.4012 0.2946 0.9443 0.061 Uiso calc R 1 1 . .
C C1 0.1565(3) 0.6410(3) 0.6481(3) 0.0400(6) Uani d . 1 1 . .
C C2 0.0920(4) 0.7624(3) 0.6718(3) 0.0513(8) Uani d . 1 1 . .
H H2A 0.0320 0.7688 0.7651 0.062 Uiso calc R 1 1 . .
C C3 0.1151(4) 0.8742(3) 0.5589(4) 0.0612(9) Uani d . 1 1 . .
H H3A 0.0695 0.9538 0.5774 0.073 Uiso calc R 1 1 . .
C C4 0.2056(5) 0.8674(4) 0.4197(4) 0.0648(10) Uani d . 1 1 . .
H H4A 0.2214 0.9421 0.3441 0.078 Uiso calc R 1 1 . .
C C5 0.2714(4) 0.7498(4) 0.3942(3) 0.0564(9) Uani d . 1 1 . .
H H5 0.3332 0.7463 0.3002 0.068 Uiso calc R 1 1 . .
C C6 0.2496(3) 0.6343(3) 0.5041(3) 0.0414(7) Uani d . 1 1 . .
C C7 0.3309(3) 0.5174(3) 0.4631(3) 0.0464(7) Uani d . 1 1 . .
H H7A 0.4049 0.5294 0.3690 0.056 Uiso calc R 1 1 . .
C C8 0.4152(4) 0.2974(4) 0.4767(4) 0.0570(9) Uani d . 1 1 . .
H H8A 0.4948 0.2743 0.5114 0.068 Uiso calc R 1 1 . .
H H8B 0.4655 0.3332 0.3738 0.068 Uiso calc R 1 1 . .
C C9 0.3312(4) 0.1736(3) 0.5090(3) 0.0560(8) Uani d . 1 1 . .
H H9A 0.2448 0.1979 0.4835 0.067 Uiso calc R 1 1 . .
H H9B 0.4010 0.1178 0.4496 0.067 Uiso calc R 1 1 . .
C C10 0.2717(4) 0.0959(3) 0.6650(3) 0.0538(8) Uani d . 1 1 . .
H H10A 0.2475 0.0077 0.6736 0.065 Uiso calc R 1 1 . .
H H10B 0.3515 0.0891 0.6979 0.065 Uiso calc R 1 1 . .
C C11 0.0120(4) 0.0914(3) 0.8338(3) 0.0456(7) Uani d . 1 1 . .
H H11A 0.0181 0.0056 0.8270 0.055 Uiso calc R 1 1 . .
C C12 -0.1348(3) 0.1337(3) 0.9328(3) 0.0413(6) Uani d . 1 1 . .
C C13 -0.2637(4) 0.0565(3) 0.9825(3) 0.0548(8) Uani d . 1 1 . .
H H13A -0.2512 -0.0186 0.9512 0.066 Uiso calc R 1 1 . .
C C14 -0.4076(4) 0.0884(4) 1.0757(4) 0.0604(9) Uani d . 1 1 . .
H H14A -0.4920 0.0372 1.1051 0.072 Uiso calc R 1 1 . .
C C15 -0.4247(4) 0.1982(4) 1.1251(3) 0.0561(8) Uani d . 1 1 . .
H H15A -0.5218 0.2211 1.1879 0.067 Uiso calc R 1 1 . .
C C16 -0.3002(4) 0.2741(3) 1.0828(3) 0.0481(7) Uani d . 1 1 . .
H H16A -0.3143 0.3455 1.1204 0.058 Uiso calc R 1 1 . .
C C17 -0.1523(3) 0.2462(3) 0.9842(3) 0.0381(6) Uani d . 1 1 . .
O O1 0.1331(2) 0.53609(19) 0.75777(19) 0.0421(5) Uani d . 1 1 . .
O O2 -0.0344(2) 0.32089(19) 0.9431(2) 0.0417(5) Uani d . 1 1 . .
O O3 0.3110(2) 0.2997(2) 0.8257(2) 0.0511(5) Uani d . 1 1 . .
O O4 0.2196(3) 0.3909(2) 1.0107(2) 0.0526(5) Uani d . 1 1 . .
O O5 -0.0232(2) 0.4059(2) 0.6516(2) 0.0500(5) Uani d . 1 1 . .
H H5A -0.0308 0.4888 0.6383 0.075 Uiso d R 1 1 . .
H H5B -0.1151 0.3808 0.7073 0.075 Uiso d R 1 1 . .
O O6 0.7024(5) 0.5266(5) 0.8119(5) 0.0835(12) Uani d P 0.75 1 A 1
H H6A 0.6220 0.4853 0.8354 0.125 Uiso d PR 0.75 1 A 1
H H6B 0.7155 0.5206 0.8862 0.125 Uiso d PR 0.75 1 A 1
O O6' 0.7860(15) 0.6031(14) 0.7325(14) 0.080(3) Uani d P 0.25 1 B 2
H H6'A 0.8187 0.6774 0.6749 0.120 Uiso d PR 0.25 1 B 2
H H6'B 0.7223 0.6136 0.8141 0.120 Uiso d PR 0.25 1 B 2

loop_
_atom_site_aniso_label
_atom_site_aniso_U_11
_atom_site_aniso_U_22
_atom_site_aniso_U_33
_atom_site_aniso_U_12
_atom_site_aniso_U_13
_atom_site_aniso_U_23
Cd1 0.04646(18) 0.03992(17) 0.02905(16) -0.00391(12) -0.01648(13) -0.01410(12)
Ni1 0.0396(2) 0.0408(2) 0.0300(2) -0.00399(15) -0.01343(16) -0.01492(15)
N1 0.0385(13) 0.0612(17) 0.0360(13) -0.0067(11) -0.0126(11) -0.0221(12)
N2 0.0485(14) 0.0436(14) 0.0400(13) 0.0036(11) -0.0197(12) -0.0190(11)
C18 0.0474(17) 0.063(2) 0.0515(19) 0.0053(15) -0.0289(15) -0.0198(16)
C1 0.0450(16) 0.0472(17) 0.0335(14) -0.0146(13) -0.0195(13) -0.0074(12)
C2 0.067(2) 0.0481(18) 0.0425(17) -0.0047(15) -0.0257(16) -0.0108(14)
C3 0.081(2) 0.050(2) 0.059(2) -0.0018(17) -0.039(2) -0.0084(16)
C4 0.084(3) 0.057(2) 0.050(2) -0.0139(19) -0.0354(19) 0.0084(17)
C5 0.056(2) 0.076(2) 0.0336(16) -0.0190(17) -0.0180(15) -0.0025(16)
C6 0.0412(15) 0.0542(18) 0.0317(14) -0.0138(13) -0.0167(12) -0.0069(13)
C7 0.0400(16) 0.070(2) 0.0305(14) -0.0145(15) -0.0100(13) -0.0168(15)
C8 0.0408(17) 0.080(2) 0.053(2) -0.0002(16) -0.0107(15) -0.0364(18)
C9 0.057(2) 0.067(2) 0.0493(19) 0.0056(16) -0.0175(16) -0.0351(17)
C10 0.0561(19) 0.056(2) 0.057(2) 0.0106(15) -0.0255(16) -0.0295(16)
C11 0.066(2) 0.0333(15) 0.0457(17) -0.0001(14) -0.0289(16) -0.0145(13)
C12 0.0546(17) 0.0387(15) 0.0327(14) -0.0104(13) -0.0201(13) -0.0052(12)
C13 0.074(2) 0.0514(19) 0.0453(18) -0.0232(16) -0.0268(17) -0.0083(15)
C14 0.060(2) 0.073(2) 0.0476(19) -0.0314(18) -0.0198(17) -0.0063(17)
C15 0.0500(18) 0.074(2) 0.0412(17) -0.0136(16) -0.0160(15) -0.0095(16)
C16 0.0530(18) 0.0515(18) 0.0388(16) -0.0081(14) -0.0161(14) -0.0124(14)
C17 0.0480(16) 0.0388(15) 0.0277(13) -0.0096(12) -0.0166(12) -0.0036(11)
O1 0.0574(12) 0.0413(11) 0.0281(10) -0.0093(9) -0.0155(9) -0.0099(8)
O2 0.0470(11) 0.0442(11) 0.0349(10) -0.0105(9) -0.0110(9) -0.0173(9)
O3 0.0514(12) 0.0668(14) 0.0488(12) 0.0087(10) -0.0282(11) -0.0278(11)
O4 0.0573(13) 0.0668(14) 0.0501(13) 0.0111(11) -0.0320(11) -0.0294(11)
O5 0.0472(12) 0.0574(13) 0.0495(12) -0.0086(10) -0.0220(10) -0.0135(10)
O6 0.088(3) 0.119(4) 0.084(3) 0.033(3) -0.061(3) -0.060(3)
O6' 0.083(9) 0.096(10) 0.081(9) 0.016(7) -0.052(7) -0.032(7)

loop_
_atom_type_symbol
_atom_type_description
_atom_type_scat_dispersion_real
_atom_type_scat_dispersion_imag
_atom_type_scat_source
C C 0.0033 0.0016 'International Tables Vol C Tables 4.2.6.8 and 6.1.1.4'
H H 0.0000 0.0000 'International Tables Vol C Tables 4.2.6.8 and 6.1.1.4'
Cd Cd -0.8075 1.2024 'International Tables Vol C Tables 4.2.6.8 and 6.1.1.4'
N N 0.0061 0.0033 'International Tables Vol C Tables 4.2.6.8 and 6.1.1.4'
Ni Ni 0.3393 1.1124 'International Tables Vol C Tables 4.2.6.8 and 6.1.1.4'
O O 0.0106 0.0060 'International Tables Vol C Tables 4.2.6.8 and 6.1.1.4'

loop_
_geom_angle_atom_site_label_1
_geom_angle_atom_site_label_2
_geom_angle_atom_site_label_3
_geom_angle_site_symmetry_1
_geom_angle_site_symmetry_3
_geom_angle
O2 Cd1 O2 . 2_567 180.0
O2 Cd1 O1 . . 73.23(7)
O2 Cd1 O1 2_567 . 106.77(7)
O2 Cd1 O1 . 2_567 106.77(7)
O2 Cd1 O1 2_567 2_567 73.23(7)
O1 Cd1 O1 . 2_567 180.0
O2 Cd1 O4 . 2_567 94.86(7)
O2 Cd1 O4 2_567 2_567 85.14(7)
O1 Cd1 O4 . 2_567 94.24(7)
O1 Cd1 O4 2_567 2_567 85.76(7)
O2 Cd1 O4 . . 85.14(7)
O2 Cd1 O4 2_567 . 94.86(7)
O1 Cd1 O4 . . 85.76(7)
O1 Cd1 O4 2_567 . 94.24(7)
O4 Cd1 O4 2_567 . 180.0
O1 Ni1 N2 . . 173.13(9)
O1 Ni1 O2 . . 84.62(8)
N2 Ni1 O2 . . 88.57(9)
O1 Ni1 N1 . . 90.47(9)
N2 Ni1 N1 . . 96.25(10)
O2 Ni1 N1 . . 173.51(9)
O1 Ni1 O3 . . 91.60(8)
N2 Ni1 O3 . . 89.79(9)
O2 Ni1 O3 . . 93.73(8)
N1 Ni1 O3 . . 90.65(9)
O1 Ni1 O5 . . 88.29(8)
N2 Ni1 O5 . . 90.61(9)
O2 Ni1 O5 . . 88.68(8)
N1 Ni1 O5 . . 86.92(9)
O3 Ni1 O5 . . 177.57(8)
C7 N1 C8 . . 117.0(3)
C7 N1 Ni1 . . 122.2(2)
C8 N1 Ni1 . . 120.7(2)
C11 N2 C10 . . 118.3(3)
C11 N2 Ni1 . . 123.6(2)
C10 N2 Ni1 . . 118.0(2)
O3 C18 O4 . . 129.4(3)
O3 C18 H18 . . 115.3
O4 C18 H18 . . 115.3
O1 C1 C2 . . 120.2(3)
O1 C1 C6 . . 121.7(3)
C2 C1 C6 . . 118.1(3)
C3 C2 C1 . . 121.5(3)
C3 C2 H2A . . 119.2
C1 C2 H2A . . 119.2
C4 C3 C2 . . 120.2(3)
C4 C3 H3A . . 119.9
C2 C3 H3A . . 119.9
C5 C4 C3 . . 119.2(3)
C5 C4 H4A . . 120.4
C3 C4 H4A . . 120.4
C4 C5 C6 . . 122.6(3)
C4 C5 H5 . . 118.7
C6 C5 H5 . . 118.7
C5 C6 C1 . . 118.3(3)
C5 C6 C7 . . 117.0(3)
C1 C6 C7 . . 124.5(3)
N1 C7 C6 . . 127.5(3)
N1 C7 H7A . . 116.3
C6 C7 H7A . . 116.3
N1 C8 C9 . . 113.2(3)
N1 C8 H8A . . 108.9
C9 C8 H8A . . 108.9
N1 C8 H8B . . 108.9
C9 C8 H8B . . 108.9
H8A C8 H8B . . 107.7
C10 C9 C8 . . 113.5(3)
C10 C9 H9A . . 108.9
C8 C9 H9A . . 108.9
C10 C9 H9B . . 108.9
C8 C9 H9B . . 108.9
H9A C9 H9B . . 107.7
N2 C10 C9 . . 111.2(3)
N2 C10 H10A . . 109.4
C9 C10 H10A . . 109.4
N2 C10 H10B . . 109.4
C9 C10 H10B . . 109.4
H10A C10 H10B . . 108.0
N2 C11 C12 . . 127.0(3)
N2 C11 H11A . . 116.5
C12 C11 H11A . . 116.5
C13 C12 C17 . . 119.2(3)
C13 C12 C11 . . 117.6(3)
C17 C12 C11 . . 123.2(3)
C14 C13 C12 . . 122.1(3)
C14 C13 H13A . . 119.0
C12 C13 H13A . . 119.0
C13 C14 C15 . . 118.7(3)
C13 C14 H14A . . 120.6
C15 C14 H14A . . 120.6
C16 C15 C14 . . 121.0(3)
C16 C15 H15A . . 119.5
C14 C15 H15A . . 119.5
C15 C16 C17 . . 121.5(3)
C15 C16 H16A . . 119.2
C17 C16 H16A . . 119.2
O2 C17 C16 . . 120.9(3)
O2 C17 C12 . . 121.7(3)
C16 C17 C12 . . 117.4(3)
C1 O1 Ni1 . . 124.49(17)
C1 O1 Cd1 . . 134.11(18)
Ni1 O1 Cd1 . . 98.29(8)
C17 O2 Ni1 . . 123.09(16)
C17 O2 Cd1 . . 135.04(17)
Ni1 O2 Cd1 . . 97.69(7)
C18 O3 Ni1 . . 129.3(2)
C18 O4 Cd1 . . 127.57(19)
Ni1 O5 H5A . . 103.0
Ni1 O5 H5B . . 115.7
H5A O5 H5B . . 103.2
H6A O6 H6B . . 109.5
H6A O6 H6'B . . 135.0
H6B O6 H6'B . . 69.8
H6'A O6' H6'B . . 109.5

loop_
_geom_bond_atom_site_label_1
_geom_bond_atom_site_label_2
_geom_bond_site_symmetry_2
_geom_bond_distance
_geom_bond_publ_flag
Cd1 O1 . 2.2809(18) y
Cd1 O1 2_567 2.2809(18) ?
Cd1 O2 . 2.2799(18) y
Cd1 O2 2_567 2.2799(18) ?
Cd1 O4 2_567 2.300(2) ?
Cd1 O4 . 2.300(2) y
Ni1 O1 . 2.0098(19) y
Ni1 O2 . 2.0313(19) y
Ni1 O3 . 2.080(2) y
Ni1 O5 . 2.205(2) y
Ni1 N1 . 2.035(2) y
Ni1 N2 . 2.026(2) y
N1 C7 . 1.285(4) ?
N1 C8 . 1.469(4) ?
N2 C11 . 1.271(4) ?
N2 C10 . 1.469(4) ?
C18 O3 . 1.228(4) ?
C18 O4 . 1.254(4) ?
C18 H18 . 0.9300 ?
C1 O1 . 1.326(3) ?
C1 C2 . 1.394(4) ?
C1 C6 . 1.426(4) ?
C2 C3 . 1.391(4) ?
C2 H2A . 0.9300 ?
C3 C4 . 1.381(5) ?
C3 H3A . 0.9300 ?
C4 C5 . 1.365(5) ?
C4 H4A . 0.9300 ?
C5 C6 . 1.401(4) ?
C5 H5 . 0.9300 ?
C6 C7 . 1.446(4) ?
C7 H7A . 0.9300 ?
C8 C9 . 1.522(5) ?
C8 H8A . 0.9700 ?
C8 H8B . 0.9700 ?
C9 C10 . 1.520(5) ?
C9 H9A . 0.9700 ?
C9 H9B . 0.9700 ?
C10 H10A . 0.9700 ?
C10 H10B . 0.9700 ?
C11 C12 . 1.451(4) ?
C11 H11A . 0.9300 ?
C12 C13 . 1.403(4) ?
C12 C17 . 1.423(4) ?
C13 C14 . 1.371(5) ?
C13 H13A . 0.9300 ?
C14 C15 . 1.384(5) ?
C14 H14A . 0.9300 ?
C15 C16 . 1.377(4) ?
C15 H15A . 0.9300 ?
C16 C17 . 1.404(4) ?
C16 H16A . 0.9300 ?
C17 O2 . 1.320(3) ?
O5 H5A . 0.8500 ?
O5 H5B . 0.8500 ?
O6 H6A . 0.8501 ?
O6 H6B . 0.8499 ?
O6 H6'B . 0.9835 ?
O6' H6'A . 0.8500 ?
O6' H6'B . 0.8500 ?

loop_
_geom_hbond_atom_site_label_D
_geom_hbond_atom_site_label_H
_geom_hbond_atom_site_label_A
_geom_hbond_site_symmetry_A
_geom_hbond_distance_DH
_geom_hbond_distance_HA
_geom_hbond_distance_DA
_geom_hbond_angle_DHA
O5 H5A O6' 1_455 0.85 2.04 2.662(12) 129.8
O5 H5B O6 1_455 0.85 2.29 2.812(4) 119.7
O6 H6B O4 2_667 0.85 1.98 2.737(4) 147.0
O6' H6'B O4 2_667 0.85 2.19 2.769(12) 125.4
